data_4061853
_journal_name_full Organometallics
_journal_year 2003
_chemical_formula_moiety 'C60 H62 Fe4 N11 P3'
_chemical_formula_sum 'C60 H62 Fe4 N11 P3'
_chemical_formula_weight 1253.52
_space_group_IT_number 2
_symmetry_cell_setting triclinic
_symmetry_space_group_name_Hall '-P 1'
_symmetry_space_group_name_H-M 'P -1'
_cell_angle_alpha 112.821(5)
_cell_angle_beta 95.174(5)
_cell_angle_gamma 92.084(5)
_cell_formula_units_Z 2
_cell_length_a 13.006(5)
_cell_length_b 13.888(5)
_cell_length_c 17.159(5)
_cell_measurement_temperature 293(2)
_cell_volume 2836.5(17)
_diffrn_ambient_temperature 293(2)
_exptl_crystal_density_diffrn 1.468
_cod_database_code 4061853

loop_
_symmetry_equiv_pos_as_xyz
'x, y, z'
'-x, -y, -z'

loop_
_atom_site_label
_atom_site_type_symbol
_atom_site_fract_x
_atom_site_fract_y
_atom_site_fract_z
_atom_site_U_iso_or_equiv
_atom_site_adp_type
_atom_site_occupancy
_atom_site_symmetry_multiplicity
_atom_site_calc_flag
_atom_site_refinement_flags
_atom_site_disorder_assembly
_atom_site_disorder_group
C59 C 0.404(2) 0.7729(14) 0.5051(11) 0.126(6) Uani 1 1 d . . .
H59 H 0.4287 0.8256 0.5574 0.151 Uiso 1 1 calc R . .
C54 C 0.3105(8) 0.6315(8) 0.6060(6) 0.063(3) Uani 1 1 d . . .
H54 H 0.3269 0.6853 0.6594 0.076 Uiso 1 1 calc R . .
C58 C 0.4589(13) 0.694(2) 0.459(2) 0.143(8) Uani 1 1 d . . .
H58 H 0.5270 0.6826 0.4721 0.172 Uiso 1 1 calc R . .
C60 C 0.3090(16) 0.7633(13) 0.4641(15) 0.121(5) Uani 1 1 d . . .
H60 H 0.2578 0.8093 0.4825 0.145 Uiso 1 1 calc R . .
C53 C 0.3771(8) 0.5536(8) 0.5630(6) 0.067(3) Uani 1 1 d . . .
H53 H 0.4446 0.5478 0.5827 0.081 Uiso 1 1 calc R . .
Fe4 Fe 0.33319(11) 0.63572(10) 0.49110(8) 0.0553(4) Uani 1 1 d . . .
C55 C 0.2162(7) 0.6134(7) 0.5545(5) 0.052(3) Uani 1 1 d . . .
H55 H 0.1594 0.6531 0.5678 0.063 Uiso 1 1 calc R . .
C57 C 0.394(2) 0.6342(13) 0.3876(13) 0.126(6) Uani 1 1 d . . .
H57 H 0.4111 0.5746 0.3434 0.151 Uiso 1 1 calc R . .
C56 C 0.2999(14) 0.6765(17) 0.3922(11) 0.107(5) Uani 1 1 d . . .
H56 H 0.2412 0.6501 0.3531 0.128 Uiso 1 1 calc R . .
C21 C 0.7174(16) 0.5516(9) 0.2406(9) 0.102(5) Uani 1 1 d . . .
H21 H 0.7471 0.5483 0.2908 0.122 Uiso 1 1 calc R . .
C22 C 0.7698(12) 0.5612(9) 0.1792(12) 0.099(4) Uani 1 1 d . . .
H22 H 0.8415 0.5677 0.1813 0.119 Uiso 1 1 calc R . .
C52 C 0.3213(7) 0.4867(7) 0.4845(6) 0.051(2) Uani 1 1 d . . .
H52 H 0.3455 0.4282 0.4439 0.061 Uiso 1 1 calc R . .
C51 C 0.2222(7) 0.5241(7) 0.4784(5) 0.046(2) Uani 1 1 d . . .
C20 C 0.6123(16) 0.5476(10) 0.2168(14) 0.123(6) Uani 1 1 d . . .
H20 H 0.5587 0.5420 0.2476 0.147 Uiso 1 1 calc R . .
C23 C 0.7017(15) 0.5601(9) 0.1138(10) 0.101(4) Uani 1 1 d . . .
H23 H 0.7177 0.5630 0.0630 0.122 Uiso 1 1 calc R . .
C24 C 0.6031(13) 0.5537(9) 0.1382(13) 0.111(5) Uani 1 1 d . . .
H24 H 0.5411 0.5534 0.1066 0.133 Uiso 1 1 calc R . .
C47 C 0.2688(11) 0.2184(16) 0.5223(14) 0.139(8) Uani 1 1 d . . .
H47 H 0.2954 0.2805 0.5668 0.167 Uiso 1 1 calc R . .
C42 C 0.0389(8) 0.2687(10) 0.5760(6) 0.069(3) Uani 1 1 d . . .
H42 H 0.0664 0.3219 0.6271 0.083 Uiso 1 1 calc R . .
C50 C 0.1395(6) 0.4842(7) 0.4066(5) 0.045(2) Uani 1 1 d . . .
H50 H 0.0807 0.5208 0.4083 0.054 Uiso 1 1 calc R . .
Fe1 Fe 0.67593(10) 0.42642(10) 0.12999(8) 0.0519(4) Uani 1 1 d . . .
C46 C 0.2518(13) 0.120(2) 0.5261(13) 0.146(9) Uani 1 1 d . . .
H46 H 0.2629 0.1049 0.5741 0.176 Uiso 1 1 calc R . .
C16 C 0.7126(7) 0.2941(7) 0.1464(6) 0.051(2) Uani 1 1 d . . .
H16 H 0.7433 0.2906 0.1962 0.062 Uiso 1 1 calc R . .
C41 C 0.0072(8) 0.1684(10) 0.5659(7) 0.077(3) Uani 1 1 d . . .
H41 H 0.0096 0.1421 0.6082 0.092 Uiso 1 1 calc R . .
C43 C 0.0234(7) 0.2785(7) 0.4969(5) 0.054(3) Uani 1 1 d . . .
H43 H 0.0396 0.3380 0.4866 0.064 Uiso 1 1 calc R . .
C17 C 0.7646(8) 0.3050(7) 0.0823(6) 0.061(3) Uani 1 1 d . . .
H17 H 0.8361 0.3100 0.0821 0.073 Uiso 1 1 calc R . .
C48 C 0.2388(10) 0.2047(13) 0.4409(12) 0.091(4) Uani 1 1 d . . .
H48 H 0.2393 0.2576 0.4203 0.109 Uiso 1 1 calc R . .
C10 C 0.2023(9) 0.6114(8) 0.1476(6) 0.067(3) Uani 1 1 d . . .
H10 H 0.2196 0.6833 0.1708 0.081 Uiso 1 1 calc R . .
N11 N 0.1475(5) 0.4012(5) 0.3430(4) 0.0389(17) Uani 1 1 d . . .
C34 C 0.7059(11) -0.010(2) 0.3005(12) 0.120(6) Uani 1 1 d . . .
H34 H 0.7336 0.0122 0.3571 0.144 Uiso 1 1 calc R . .
Fe3 Fe 0.11967(10) 0.16709(11) 0.49042(8) 0.0518(4) Uani 1 1 d . . .
C9 C 0.2769(8) 0.5446(7) 0.1451(6) 0.064(3) Uani 1 1 d . . .
H9 H 0.3454 0.5701 0.1652 0.077 Uiso 1 1 calc R . .
C33 C 0.6585(16) 0.0515(14) 0.2650(19) 0.132(7) Uani 1 1 d . . .
H33 H 0.6489 0.1223 0.2929 0.158 Uiso 1 1 calc R . .
C13 C 0.3802(6) 0.2855(7) 0.2815(5) 0.055(3) Uani 1 1 d . . .
H13A H 0.4253 0.2373 0.2915 0.083 Uiso 1 1 calc R . .
H13B H 0.3179 0.2847 0.3074 0.083 Uiso 1 1 calc R . .
H13C H 0.4143 0.3548 0.3058 0.083 Uiso 1 1 calc R . .
C15 C 0.6045(6) 0.2893(6) 0.1224(5) 0.040(2) Uani 1 1 d . . .
C14 C 0.5219(6) 0.2831(6) 0.1729(5) 0.042(2) Uani 1 1 d . . .
H14 H 0.5372 0.3038 0.2314 0.050 Uiso 1 1 calc R . .
C18 C 0.6916(8) 0.3072(7) 0.0189(6) 0.062(3) Uani 1 1 d . . .
H18 H 0.7059 0.3137 -0.0311 0.074 Uiso 1 1 calc R . .
C45 C 0.2162(10) 0.0527(11) 0.4467(13) 0.101(5) Uani 1 1 d . . .
H45 H 0.1996 -0.0186 0.4304 0.122 Uiso 1 1 calc R . .
C11 C 0.1030(9) 0.5741(8) 0.1165(7) 0.072(3) Uani 1 1 d . . .
H11 H 0.0531 0.6203 0.1162 0.086 Uiso 1 1 calc R . .
C49 C -0.0149(6) 0.4347(7) 0.2796(5) 0.054(3) Uani 1 1 d . . .
H49A H -0.0458 0.4434 0.3304 0.082 Uiso 1 1 calc R . .
H49B H -0.0648 0.3994 0.2308 0.082 Uiso 1 1 calc R . .
H49C H 0.0071 0.5022 0.2811 0.082 Uiso 1 1 calc R . .
C44 C 0.2086(8) 0.1048(12) 0.3947(7) 0.079(4) Uani 1 1 d . . .
H44 H 0.1860 0.0758 0.3368 0.095 Uiso 1 1 calc R . .
C29 C 0.4777(8) -0.0700(10) 0.3509(7) 0.072(3) Uani 1 1 d . . .
H29 H 0.5008 -0.0437 0.4087 0.087 Uiso 1 1 calc R . .
C40 C -0.0297(7) 0.1128(8) 0.4785(6) 0.056(3) Uani 1 1 d . . .
H40 H -0.0551 0.0429 0.4537 0.068 Uiso 1 1 calc R . .
C35 C 0.7068(12) -0.1057(19) 0.2425(14) 0.137(7) Uani 1 1 d . . .
H35 H 0.7347 -0.1620 0.2512 0.165 Uiso 1 1 calc R . .
C39 C -0.0219(6) 0.1798(7) 0.4358(5) 0.040(2) Uani 1 1 d . . .
N10 N 0.0728(5) 0.3737(5) 0.2742(4) 0.0324(16) Uani 1 1 d . . .
C19 C 0.5912(7) 0.2979(7) 0.0432(6) 0.054(3) Uani 1 1 d . . .
H19 H 0.5285 0.2975 0.0125 0.065 Uiso 1 1 calc R . .
C8 C 0.2497(7) 0.4395(7) 0.1127(6) 0.058(3) Uani 1 1 d . . .
H8 H 0.3008 0.3938 0.1109 0.069 Uiso 1 1 calc R . .
N4 N 0.3549(5) 0.2549(5) 0.1914(4) 0.0346(16) Uani 1 1 d . . .
C28 C 0.4293(7) -0.0138(8) 0.3070(6) 0.060(3) Uani 1 1 d . . .
H28 H 0.4147 0.0561 0.3310 0.072 Uiso 1 1 calc R . .
N5 N 0.4303(5) 0.2506(5) 0.1394(4) 0.0381(17) Uani 1 1 d . . .
C32 C 0.6279(12) -0.008(3) 0.1825(17) 0.140(7) Uani 1 1 d . . .
H32 H 0.5925 0.0140 0.1436 0.168 Uiso 1 1 calc R . .
Fe2 Fe 0.55963(10) -0.06932(11) 0.25573(8) 0.0522(4) Uani 1 1 d . . .
N9 N -0.0168(5) 0.2185(5) 0.3144(4) 0.0362(17) Uani 1 1 d . . .
C12 C 0.0752(8) 0.4675(7) 0.0850(6) 0.061(3) Uani 1 1 d . . .
H12 H 0.0065 0.4425 0.0655 0.073 Uiso 1 1 calc R . .
C36 C 0.6583(12) -0.1082(18) 0.1656(10) 0.128(7) Uani 1 1 d . . .
H36 H 0.6485 -0.1653 0.1136 0.154 Uiso 1 1 calc R . .
C30 C 0.4850(9) -0.1721(9) 0.2925(8) 0.084(4) Uani 1 1 d . . .
H30 H 0.5143 -0.2256 0.3044 0.101 Uiso 1 1 calc R . .
C38 C -0.0439(6) 0.1526(7) 0.3460(5) 0.038(2) Uani 1 1 d . . .
H38 H -0.0774 0.0879 0.3109 0.046 Uiso 1 1 calc R . .
C7 C 0.1491(7) 0.3990(6) 0.0828(5) 0.038(2) Uani 1 1 d . . .
N2 N 0.1686(4) 0.1981(5) 0.2065(4) 0.0297(15) Uani 1 1 d . . .
P3 P 0.06371(15) 0.25177(16) 0.20071(13) 0.0306(5) Uani 1 1 d . . .
C27 C 0.4065(6) -0.0812(7) 0.2203(6) 0.046(2) Uani 1 1 d . . .
P2 P 0.24611(15) 0.18030(16) 0.13742(13) 0.0293(5) Uani 1 1 d . . .
N8 N -0.0339(5) 0.1942(5) 0.2272(4) 0.0349(16) Uani 1 1 d . . .
N7 N 0.3216(5) 0.0331(5) 0.1672(4) 0.0409(18) Uani 1 1 d . . .
C31 C 0.4410(7) -0.1794(7) 0.2141(8) 0.067(3) Uani 1 1 d . . .
H31 H 0.4349 -0.2399 0.1645 0.080 Uiso 1 1 calc R . .
C26 C 0.3622(6) -0.0540(7) 0.1527(6) 0.045(2) Uani 1 1 d . . .
H26 H 0.3631 -0.1009 0.0967 0.054 Uiso 1 1 calc R . .
N3 N 0.0234(4) 0.2533(5) 0.1113(4) 0.0315(16) Uani 1 1 d . . .
N1 N 0.2119(4) 0.2009(4) 0.0559(4) 0.0281(15) Uani 1 1 d . . .
P1 P 0.10964(15) 0.26216(16) 0.05316(13) 0.0308(5) Uani 1 1 d . . .
N6 N 0.2800(5) 0.0570(5) 0.1021(4) 0.0368(17) Uani 1 1 d . . .
C37 C -0.0807(7) 0.0905(7) 0.1688(5) 0.056(3) Uani 1 1 d . . .
H37A H -0.0364 0.0377 0.1713 0.083 Uiso 1 1 calc R . .
H37B H -0.0891 0.0878 0.1118 0.083 Uiso 1 1 calc R . .
H37C H -0.1470 0.0781 0.1850 0.083 Uiso 1 1 calc R . .
C25 C 0.2902(8) -0.0048(7) 0.0149(5) 0.065(3) Uani 1 1 d . . .
H25A H 0.3619 -0.0152 0.0081 0.097 Uiso 1 1 calc R . .
H25B H 0.2636 0.0308 -0.0198 0.097 Uiso 1 1 calc R . .
H25C H 0.2519 -0.0715 -0.0022 0.097 Uiso 1 1 calc R . .
C1 C 0.0480(6) 0.2156(6) -0.0543(5) 0.0290(18) Uani 1 1 d . . .
C2 C 0.0999(6) 0.2288(7) -0.1164(5) 0.044(2) Uani 1 1 d . . .
H2 H 0.1664 0.2618 -0.1024 0.053 Uiso 1 1 calc R . .
C6 C -0.0497(6) 0.1651(7) -0.0763(5) 0.046(2) Uani 1 1 d . . .
H6 H -0.0856 0.1547 -0.0354 0.055 Uiso 1 1 calc R . .
C3 C 0.0536(7) 0.1930(7) -0.2000(6) 0.054(3) Uani 1 1 d . . .
H3 H 0.0885 0.2026 -0.2417 0.065 Uiso 1 1 calc R . .
C5 C -0.0948(7) 0.1291(8) -0.1614(6) 0.057(3) Uani 1 1 d . . .
H5 H -0.1609 0.0951 -0.1766 0.068 Uiso 1 1 calc R . .
C4 C -0.0438(7) 0.1436(7) -0.2200(5) 0.051(2) Uani 1 1 d . . .
H4 H -0.0749 0.1196 -0.2759 0.061 Uiso 1 1 calc R . .

loop_
_atom_site_aniso_label
_atom_site_aniso_U_11
_atom_site_aniso_U_22
_atom_site_aniso_U_33
_atom_site_aniso_U_23
_atom_site_aniso_U_13
_atom_site_aniso_U_12
C59 0.179(19) 0.089(12) 0.102(13) 0.047(11) -0.039(14) -0.051(13)
C54 0.068(7) 0.053(6) 0.046(6) -0.001(5) -0.010(5) 0.006(6)
C58 0.070(12) 0.17(2) 0.24(3) 0.132(19) 0.019(15) -0.018(13)
C60 0.153(18) 0.086(12) 0.145(16) 0.065(12) 0.027(13) 0.025(11)
C53 0.056(7) 0.081(8) 0.054(6) 0.020(6) -0.018(5) 0.000(6)
Fe4 0.0532(9) 0.0490(9) 0.0501(9) 0.0071(7) -0.0028(7) -0.0027(7)
C55 0.041(6) 0.067(7) 0.039(5) 0.009(5) 0.002(5) 0.008(5)
C57 0.18(2) 0.096(13) 0.122(15) 0.052(12) 0.088(15) 0.015(15)
C56 0.103(13) 0.138(15) 0.088(11) 0.061(11) -0.008(10) -0.040(12)
C21 0.142(14) 0.055(8) 0.064(10) -0.026(7) 0.014(10) 0.004(9)
C22 0.093(11) 0.059(8) 0.115(12) 0.003(8) 0.021(11) -0.025(7)
C52 0.045(6) 0.043(6) 0.055(6) 0.011(5) -0.001(5) 0.006(5)
C51 0.047(6) 0.054(6) 0.033(5) 0.012(5) 0.013(4) 0.000(5)
C20 0.147(18) 0.052(8) 0.158(17) 0.010(10) 0.098(15) 0.028(10)
C23 0.140(14) 0.070(9) 0.089(11) 0.023(8) 0.036(11) -0.006(9)
C24 0.108(14) 0.046(8) 0.173(17) 0.029(10) 0.032(13) 0.043(8)
C47 0.053(9) 0.152(17) 0.126(17) -0.035(14) 0.009(10) -0.036(11)
C42 0.076(8) 0.088(9) 0.039(6) 0.017(6) 0.017(5) 0.026(7)
C50 0.031(5) 0.045(6) 0.052(6) 0.011(5) 0.007(4) 0.004(4)
Fe1 0.0431(8) 0.0453(8) 0.0553(9) 0.0056(7) 0.0146(7) -0.0027(7)
C46 0.086(13) 0.30(3) 0.085(13) 0.106(19) 0.016(10) 0.079(17)
C16 0.036(6) 0.059(6) 0.059(6) 0.022(5) 0.010(5) 0.005(5)
C41 0.086(8) 0.106(10) 0.051(7) 0.044(7) 0.013(6) 0.007(7)
C43 0.074(7) 0.042(6) 0.045(6) 0.016(5) 0.015(5) 0.014(5)
C17 0.035(6) 0.068(7) 0.063(7) 0.005(6) 0.018(6) -0.002(5)
C48 0.065(8) 0.105(12) 0.123(12) 0.062(11) 0.032(8) -0.001(8)
C10 0.097(9) 0.035(6) 0.073(7) 0.028(5) -0.003(7) -0.002(6)
N11 0.040(4) 0.033(4) 0.037(4) 0.006(4) 0.008(3) 0.005(3)
C34 0.052(9) 0.19(2) 0.107(15) 0.052(17) 0.006(9) -0.012(11)
Fe3 0.0494(9) 0.0613(9) 0.0438(8) 0.0196(7) 0.0059(7) 0.0047(7)
C9 0.061(7) 0.048(7) 0.081(7) 0.034(6) -0.022(6) -0.019(6)
C33 0.100(16) 0.108(14) 0.19(2) 0.057(16) 0.072(15) -0.008(12)
C13 0.036(5) 0.080(7) 0.037(5) 0.011(5) 0.008(4) -0.008(5)
C15 0.025(5) 0.049(6) 0.046(6) 0.017(5) 0.008(4) 0.006(4)
C14 0.040(6) 0.049(6) 0.034(5) 0.016(4) -0.001(4) 0.004(4)
C18 0.075(8) 0.055(6) 0.039(6) -0.002(5) 0.027(6) -0.005(6)
C45 0.086(10) 0.098(12) 0.152(16) 0.073(13) 0.058(11) 0.037(9)
C11 0.066(8) 0.049(7) 0.094(8) 0.022(6) 0.005(6) 0.021(6)
C49 0.044(6) 0.055(6) 0.050(6) 0.006(5) -0.004(5) 0.023(5)
C44 0.059(8) 0.101(10) 0.055(8) 0.006(8) 0.014(6) -0.002(7)
C29 0.070(8) 0.105(10) 0.062(8) 0.052(8) 0.010(6) 0.013(7)
C40 0.049(6) 0.078(7) 0.048(6) 0.031(6) 0.009(5) -0.008(5)
C35 0.072(10) 0.22(2) 0.115(15) 0.046(14) 0.033(10) 0.091(12)
C39 0.036(5) 0.057(6) 0.037(5) 0.027(5) 0.016(4) 0.007(4)
N10 0.028(4) 0.029(4s 0.029(4) 0.001(3) -0.006(3) 0.005(3)
C19 0.036(6) 0.060(6) 0.056(6) 0.012(5) 0.005(5) -0.008(5)
C8 0.046(7) 0.053(6) 0.081(7) 0.038(6) -0.012(5) 0.001(5)
N4 0.023(4) 0.043(4) 0.032(4) 0.007(3) 0.007(3) 0.004(3)
C28 0.051(6) 0.075(7) 0.059(7) 0.027(6) 0.019(5) 0.024(6)
N5 0.025(4) 0.040(4) 0.046(4) 0.014(3) 0.002(3) 0.003(3)
C32 0.064(11) 0.26(3) 0.16(2) 0.13(2) 0.051(13) 0.028(15)
Fe2 0.0402(8) 0.0592(9) 0.0566(9) 0.0203(7) 0.0070(7) 0.0190(7)
N9 0.026(4) 0.046(4) 0.035(4) 0.013(4) 0.009(3) 0.008(3)
C12 0.050(7) 0.039(6) 0.094(8) 0.027(6) 0.009(6) 0.010(5)
C36 0.064(10) 0.21(2) 0.076(11) 0.006(12) 0.043(8) 0.028(11)
C30 0.105(10) 0.066(8) 0.098(9) 0.052(8) -0.009(8) 0.021(7)
C38 0.033(5) 0.042(6) 0.037(5) 0.011(4) 0.008(4) 0.004(4)
C7 0.050(6) 0.037(5) 0.029(5) 0.012(4) 0.007(4) 0.010(4)
N2 0.021(4) 0.037(4) 0.029(4) 0.011(3) 0.004(3) 0.005(3)
P3 0.0233(12) 0.0350(12) 0.0311(12) 0.0102(10) 0.0039(9) 0.0030(10)
C27 0.032(5) 0.055(6) 0.055(6) 0.024(5) 0.014(4) 0.009(4)
P2 0.0243(12) 0.0298(12) 0.0318(12) 0.0091(10) 0.0048(9) 0.0077(9)
N8 0.025(4) 0.047(4) 0.029(4) 0.011(3) 0.003(3) -0.002(3)
N7 0.040(4) 0.040(5) 0.045(5) 0.018(4) 0.006(4) 0.014(4)
C31 0.064(7) 0.032(6) 0.106(9) 0.031(6) -0.004(6) 0.006(5)
C26 0.035(5) 0.045(6) 0.048(6) 0.014(5) -0.007(4) 0.008(5)
N3 0.019(4) 0.044(4) 0.033(4) 0.015(3) 0.006(3) 0.004(3)
N1 0.020(4) 0.031(4) 0.033(4) 0.010(3) 0.007(3) 0.010(3)
P1 0.0256(12) 0.0354(13) 0.0317(12) 0.37(10) 0.0016(9) 0.0061(10)
N6 0.039(4) 0.026(4) 0.038(4) 0.005(3) -0.001(3) 0.014(3)
C37 0.057(6) 0.057(6) 0.038(5) 0.007(5) -0.006(5) -0.026(5)
C25 0.091(8) 0.053(6) 0.035(6) 0.001(5) -0.003(5) 0.024(6)
C1 0.030(5) 0.034(5) 0.028(5) 0.016(4) 0.008(4) 0.008(4)
C2 0.038(6) 0.063(6) 0.028(5) 0.016(4) -0.001(4) -0.004(5)
C6 0.033(5) 0.059(6) 0.039(5) 0.011(4) 0.013(4) -0.005(5)
C3 0.050(6) 0.074(7) 0.043(6) 0.026(5) 0.015(5) 0.001(5)
C5 0.034(5) 0.083(7) 0.039(6) 0.013(5) -0.011(5) -0.019(5)
C4 0.053(6) 0.066(7) 0.028(5) 0.011(5) 0.005(5) -0.002(5)

loop_
_geom_bond_atom_site_label_1
_geom_bond_atom_site_label_2
_geom_bond_distance
_geom_bond_site_symmetry_2
_geom_bond_publ_flag
C59 C60 1.34(2) . ?
C59 C58 1.35(2) . ?
C59 Fe4 2.004(14) . ?
C54 C53 1.425(13) . ?
C54 C55 1.399(11) . ?
C54 Fe4 2.042(10) . ?
C58 C57 1.36(2) . ?
C58 Fe4 2.015(15) . ?
C60 C56 1.341(19) . ?
C60 Fe4 2.026(13) . ?
C53 C52 1.417(12) . ?
C53 Fe4 2.039(10) . ?
Fe4 C51 2.013(9) . ?
Fe4 C57 2.003(14) . ?
Fe4 C56 2.005(13) . ?
Fe4 C55 2.029(9) . ?
Fe4 C52 2.028(9) . ?
C55 C51 1.420(11) . ?
C57 C56 1.37(2) . ?
C21 C20 1.383(19) . ?
C21 C22 1.352(17) . ?
C21 Fe1 2.026(11) . ?
C22 C23 1.359(17) . ?
C22 Fe1 2.032(11) . ?
C52 C51 1.417(11) . ?
C51 C50 1.473(11) . ?
C20 C24 1.377(19) . ?
C20 Fe1 2.029(12) . ?
C23 C24 1.395(18) . ?
C23 Fe1 2.002(13) . ?
C24 Fe1 1.998(11) . ?
C47 C48 1.35(2) . ?
C47 C46 1.40(2) . ?
C47 Fe3 1.994(14) . ?
C42 C41 1.378(14) . ?
C42 C43 1.413(12) . ?
C42 Fe3 2.007(10) . ?
C50 N11 1.259(9) . ?
Fe1 C18 2.016(8) . ?
Fe1 C15 2.041(8) . ?
Fe1 C17 2.021(10) . ?
Fe1 C16 2.031(9) . ?
Fe1 C19 2.029(9) . ?
C46 C45 1.35(2) . ?
C46 Fe3 1.987(14) . ?
C16 C17 1.395(12) . ?
C16 C15 1.420(11) . ?
C41 C40 1.422(13) . ?
C41 Fe3 2.035(11) . ?
C43 C39 1.429(11) . ?
C43 Fe3 2.002(9) . ?
C17 C18 1.389(13) . ?
C48 C44 1.326(16) . ?
C48 Fe3 1.980(11) . ?
C10 C11 1.355(13) . ?
C10 C9 1.359(13) . ?
N11 N10 1.377(8) . ?
C34 C35 1.32(2) . ?
C34 C33 1.36(2) . ?
C34 Fe2 2.005(14) . ?
Fe3 C44 2.023(10) . ?
Fe3 C39 2.034(8) . ?
Fe3 C45 2.013(12) . ?
Fe3 C40 2.022(9) . ?
C9 C8 1.365(12) . ?
C33 C32 1.35(2) . ?
C33 Fe2 2.023(15) . ?
C13 N4 1.439(9) . ?
C15 C19 1.405(11) . ?
C15 C14 1.460(11) . ?
C14 N5 1.261(9) . ?
C18 C19 1.423(12) . ?
C45 C44 1.349(16) . ?
C11 C12 1.386(12) . ?
C49 N10 1.435(9) . ?
C29 C30 1.396(14) . ?
C29 C28 1.406(10) . ?
C29 Fe2 2.031(10) . ?
C40 C39 1.394(11) . ?
C35 C36 1.40(2) . ?
C35 Fe2 2.007(12) . ?
C39 C38 1.437(11) . ?
N10 P3 1.666(6) . ?
C8 C7 1.376(11) . ?
N4 N5 1.373(8) . ?
N4 P2 1.687(6) . ?
C28 C27 1.414(12) . ?
C28 Fe2 2.020(9) . ?
C32 C36 1.39(2) . ?
C32 Fe2 2.017(15) . ?
Fe2 C31 2.003(9) . ?
Fe2 C27 2.010(8) . ?
Fe2 C30 2.021(11) . ?
Fe2 C36 2.023(12) . ?
N9 C38 1.284(9) . ?
N9 N8 1.395(8) . ?
C12 C7 1.369(11) . ?
C30 C31 1.377(13) . ?
C7 P1 1.808(8) . ?
N2 P3 1.591(6) . ?
N2 P2 1.578(6) . ?
P3 N3 1.584(6) . ?
P3 N8 1.664(6) . ?
C27 C31 1.420(12) . ?
C27 C26 1.433(11) . ?
P2 N1 1.564(6) . ?
P2 N6 1.671(6) . ?
N8 C37 1.469(9) . ?
N7 C26 1.281(9) . ?
N7 N6 1.358(8) . ?
N3 P1 1.599(6) . ?
N1 P1 1.612(6) . ?
P1 C1 1.798(7) . ?
N6 C25 1.428(9) . ?
C1 C2 1.377(10) . ?
C1 C6 1.376(10) . ?
C2 C3 1.391(11) . ?
C6 C5 1.409(11) . ?
C3 C4 1.367(11) . ?
C5 C4 1.327(11) . ?
